data_7061288
loop_
_publ_author_name
'Lamola, Jairus L.'
'Adeyinka, Adedapo S.'
'Malan, Frederick P.'
'Moshapo, Paseka T.'
'Holzapfel, Cedric W.'
'Maumela, Munaka Christopher'

_publ_section_title
;
 Exploring steric and electronic parameters of biaryl phosphacycles
;
_journal_issue 10
_journal_name_full 'New Journal of Chemistry'
_journal_page_first 4677
_journal_page_last 4686
_journal_paper_doi 10.1039/D1NJ05769C
_journal_volume 46
_journal_year 2022
_chemical_formula_moiety 'C53 H70 Cl O5 P2 Rh'
_chemical_formula_sum 'C53 H70 Cl O5 P2 Rh'
_chemical_formula_weight 987.39
_space_group_crystal_system triclinic
_space_group_IT_number 2
_space_group_name_Hall '-P 1'
_space_group_name_H-M_alt 'P -1'
_atom_sites_solution_hydrogens geom
_atom_sites_solution_primary iterative
_audit_creation_date 2021-10-30
_audit_creation_method
;
Olex2 1.3
(compiled 2020.11.12 svn.r5f609507 for OlexSys, GUI svn.r6408)
;
_audit_update_record
;
2021-11-05 deposited with the CCDC.	2022-02-02 downloaded from the CCDC.
;
_cell_angle_alpha 63.5760(10)
_cell_angle_beta 86.7820(10)
_cell_angle_gamma 84.9520(10)
_cell_formula_units_Z 2
_cell_length_a 12.08700(10)
_cell_length_b 14.5363(2)
_cell_length_c 15.7989(2)
_cell_measurement_reflns_used 85391
_cell_measurement_temperature 149.99(10)
_cell_measurement_theta_max 78.9260
_cell_measurement_theta_min 3.1150
_cell_volume 2475.77(6)
_computing_cell_refinement 'CrysAlisPro 1.171.41.97a (Rigaku OD, 2021)'
_computing_data_collection 'CrysAlisPro 1.171.41.97a (Rigaku OD, 2021)'
_computing_data_reduction 'CrysAlisPro 1.171.41.97a (Rigaku OD, 2021)'
_computing_molecular_graphics 'Olex2 1.3 (Dolomanov et al., 2009)'
_computing_publication_material 'Olex2 1.3 (Dolomanov et al., 2009)'
_computing_structure_refinement 'SHELXL 2018/3 (Sheldrick, 2015)'
_computing_structure_solution 'olex2.solve 1.3 (Bourhis et al., 2015)'
_diffrn_ambient_environment N~2~
_diffrn_ambient_temperature 149.99(10)
_diffrn_detector 'Hybrid Pixel Array Detector'
_diffrn_detector_area_resol_mean 10.0000
_diffrn_detector_type HyPix
_diffrn_measured_fraction_theta_full 1.000
_diffrn_measured_fraction_theta_max 0.971
_diffrn_measurement_details
;
List of Runs (angles in degrees, time in seconds):

  # Type    Start    End  Width  t~exp~   \w     \q     \k     \f   Frames
#--------------------------------------------------------------------------
  1  \w     24.00 119.00   0.50    0.05    --   46.95  77.00-120.00  190
  2  \w     24.00 119.00   0.50    0.05    --   46.95  77.00 -60.00  190
  3  \w     24.00 119.00   0.50    0.05    --   46.95  77.00   0.00  190
  4  \w     24.00 119.00   0.50    0.05    --   46.95  77.00  60.00  190
  5  \w     35.00 120.00   0.50    0.05    --   46.95  37.00  60.00  170
  6  \w     35.00 120.00   0.50    0.05    --   46.95  37.00 150.00  170
  7  \w     32.00 118.00   0.50    0.05    --   46.95  57.00 150.00  172
  8  \w     28.00 119.00   0.50    0.05    --   46.95  67.00 177.00  182
  9  \w    -66.00  26.00   0.50    0.05    --  -46.95  67.00 177.00  184
 10  \w    -87.00 -29.00   0.50    0.05    -- -102.00  67.00 177.00  116
 11  \w    -72.00 -29.00   0.50    0.05    -- -102.00  61.00 150.00   86
 12  \w    -72.00 -29.00   0.50    0.05    -- -102.00  61.00  30.00   86
 13  \w    -72.00 -29.00   0.50    0.05    -- -102.00  61.00   0.00   86
 14  \w    -72.00 -29.00   0.50    0.05    -- -102.00  61.00 -30.00   86
 15  \w    -72.00 -29.00   0.50    0.05    -- -102.00  61.00 -60.00   86
 16  \w     92.00 178.00   0.50    0.05    --  110.25  67.00 177.00  172
 17  \w     94.00 178.00   0.50    0.05    --  110.25  61.00 150.00  168
 18  \w     94.00 178.00   0.50    0.05    --  110.25  61.00 120.00  168
 19  \w     98.00 178.00   0.50    0.05    --  110.25  45.00  90.00  160
 20  \w     98.00 178.00   0.50    0.05    --  110.25  30.00  60.00  160
 21  \w     97.00 175.00   0.50    0.05    --  110.25  15.00 -90.00  156
 22  \w     98.00 178.00   0.50    0.05    --  110.25  30.00-120.00  160
 23  \w     94.00 178.00   0.50    0.05    --  110.25  61.00-150.00  168
 24  \w     79.00 178.00   0.50    0.05    --  110.25 125.00-180.00  198
 25  \w     79.00 178.00   0.50    0.05    --  110.25 125.00 120.00  198
 26  \w     38.00  95.00   0.50    0.05    --  110.25 -67.00  43.00  114
 27  \w    -25.00  66.00   0.50    0.05    --   46.95 -67.00  43.00  182
 28  \w     38.00 133.00   0.50    0.05    --  110.25 -77.00 150.00  190
 29  \w     38.00 117.00   0.50    0.05    --  110.25-133.00 133.67  158
 30  \w     38.00 111.00   0.50    0.05    --  110.25-125.00 150.00  146
 31  \w     38.00 116.00   0.50    0.05    --  110.25-131.00  25.38  156
 32  \w     38.00 111.00   0.50    0.05    --  110.25-125.00  90.00  146
 33  \w     18.00  95.00   0.50    0.05    --   46.95-125.00  60.00  154
 34  \w     38.00 106.00   0.50    0.05    --  110.25 -94.00  90.00  136
 35  \w     38.00 111.00   0.50    0.05    --  110.25-125.00 -60.00  146
 36  \w     38.00 111.00   0.50    0.05    --  110.25-125.00 -90.00  146
 37  \w     38.00 111.00   0.50    0.05    --  110.25-125.00-150.00  146
 38  \w     38.00 106.00   0.50    0.05    --  110.25 -94.00-150.00  136
 39  \w     38.00 106.00   0.50    0.05    --  110.25 -94.00 -90.00  136
 40  \w     38.00 106.00   0.50    0.05    --  110.25 -94.00 -60.00  136
 41  \w     38.00 106.00   0.50    0.05    --  110.25 -94.00  30.00  136
 42  \w     18.00  95.00   0.50    0.05    --   46.95-125.00-120.00  154
 43  \w   -119.00 -24.00   0.50    0.05    --  -46.95 -77.00 -30.00  190
 44  \w   -119.00 -28.00   0.50    0.05    --  -46.95 -67.00  43.00  182
 45  \w   -119.00 -24.00   0.50    0.05    --  -46.95 -77.00-120.00  190
 46  \w   -119.00 -74.00   0.50    0.05    --  -46.95-125.00-180.00   90
 47  \w   -174.00 -89.00   0.50    0.05    -- -102.00 -45.00 -60.00  170
 48  \w   -175.00 -79.00   0.50    0.05    -- -102.00 -77.00 -60.00  192
 49  \w   -175.00 -79.00   0.50    0.05    -- -102.00 -77.00-150.00  192
 50  \w   -175.00 -79.00   0.50    0.05    -- -102.00 -77.00-180.00  192
 51  \w   -175.00 -79.00   0.50    0.05    -- -102.00 -77.00 -90.00  192
 52  \w   -175.00 -79.00   0.50    0.05    -- -102.00 -76.00 -25.63  192
 53  \w   -175.00 -80.00   0.50    0.05    -- -102.00 -78.00  -2.10  190
 54  \w   -175.00 -80.00   0.50    0.05    -- -102.00 -75.00 -41.39  190
 55  \w   -175.00 -80.00   0.50    0.05    -- -102.00 -75.00  19.88  190
 56  \w   -175.00 -80.00   0.50    0.05    -- -102.00 -74.00  37.85  190
 57  \w   -175.00 -79.00   0.50    0.05    -- -102.00 -77.00 150.00  192
 58  \w   -175.00 -81.00   0.50    0.05    -- -102.00 -73.00 132.12  188
 59  \w   -175.00 -79.00   0.50    0.05    -- -102.00 -77.00  90.00  192
 60  \w   -175.00 -82.00   0.50    0.05    -- -102.00 -71.00 118.98  186
 61  \w   -175.00 -81.00   0.50    0.05    -- -102.00 -72.00  72.94  188
 62  \w   -175.00 -83.00   0.50    0.05    -- -102.00 -67.00  43.00  184
 63  \w   -175.00 -80.00   0.50    0.05    -- -102.00 -74.00   8.03  190
 64  \w   -175.00 -83.00   0.50    0.05    -- -102.00 -67.00  53.30  184
 65  \w   -175.00 -83.00   0.50    0.05    -- -102.00 -67.00 155.76  184
 66  \w   -175.00 -84.00   0.50    0.05    -- -102.00 -64.00 -92.68  182
 67  \w   -175.00 -82.00   0.50    0.05    -- -102.00 -71.00-123.54  186
 68  \w   -175.00 -84.00   0.50    0.05    -- -102.00 -65.00-119.17  182
 69  \w   -175.00 -80.00   0.50    0.05    -- -102.00 -74.00-141.67  190
 70  \w   -175.00 -82.00   0.50    0.05    -- -102.00 -69.00-177.11  186
 71  \w   -174.00 -87.00   0.50    0.05    -- -102.00 -56.00 -69.64  174
 72  \w   -174.00 -87.00   0.50    0.05    -- -102.00 -56.00 -18.98  174
 73  \w   -174.00 -86.00   0.50    0.05    -- -102.00 -60.00  94.79  176
 74  \w   -125.00 -29.00   0.50    0.05    -- -102.00 143.00 133.69  192
 75  \w   -120.00 -29.00   0.50    0.05    -- -102.00 136.00 105.23  182
 76  \w   -122.00 -29.00   0.50    0.05    -- -102.00 139.00  -8.71  186
 77  \w   -112.00 -29.00   0.50    0.05    -- -102.00 125.00 -60.00  166
 78  \w   -120.00 -29.00   0.50    0.05    -- -102.00 137.00 -65.14  182
 79  \w   -119.00 -29.00   0.50    0.05    -- -102.00 135.00-177.57  180
 80  \w   -112.00 -29.00   0.50    0.05    -- -102.00 125.00-150.00  166
;
_diffrn_measurement_device 'four-circle diffractometer'
_diffrn_measurement_device_type 'XtaLAB Synergy R, DW system, HyPix'
_diffrn_measurement_method '\w scans'
_diffrn_orient_matrix_type 'CrysAlisPro convention (1999,Acta A55,543-557)'
_diffrn_orient_matrix_UB_11 0.0759042000
_diffrn_orient_matrix_UB_12 0.0601460000
_diffrn_orient_matrix_UB_13 0.0294355000
_diffrn_orient_matrix_UB_21 -0.0488936000
_diffrn_orient_matrix_UB_22 0.1020137000
_diffrn_orient_matrix_UB_23 -0.0782783000
_diffrn_orient_matrix_UB_31 -0.0906952000
_diffrn_orient_matrix_UB_32 0.0071378000
_diffrn_orient_matrix_UB_33 0.0697609000
_diffrn_radiation_monochromator mirror
_diffrn_radiation_probe x-ray
_diffrn_radiation_type 'Cu K\a'
_diffrn_radiation_wavelength 1.54184
_diffrn_reflns_av_R_equivalents 0.0391
_diffrn_reflns_av_unetI/netI 0.0158
_diffrn_reflns_Laue_measured_fraction_full 1.000
_diffrn_reflns_Laue_measured_fraction_max 0.971
_diffrn_reflns_limit_h_max 15
_diffrn_reflns_limit_h_min -15
_diffrn_reflns_limit_k_max 18
_diffrn_reflns_limit_k_min -18
_diffrn_reflns_limit_l_max 19
_diffrn_reflns_limit_l_min -19
_diffrn_reflns_number 101813
_diffrn_reflns_point_group_measured_fraction_full 1.000
_diffrn_reflns_point_group_measured_fraction_max 0.971
_diffrn_reflns_theta_full 67.684
_diffrn_reflns_theta_max 79.018
_diffrn_reflns_theta_min 3.124
_diffrn_source 'Rotating-anode X-ray tube'
_diffrn_source_type 'Rigaku (Cu) X-ray Source'
_exptl_absorpt_coefficient_mu 4.252
_exptl_absorpt_correction_T_max 1.00000
_exptl_absorpt_correction_T_min 0.55464
_exptl_absorpt_correction_type multi-scan
_exptl_absorpt_process_details
;
CrysAlisPro 1.171.41.97a (Rigaku Oxford Diffraction, 2021)
Empirical absorption correction using spherical harmonics,
implemented in SCALE3 ABSPACK scaling algorithm.
;
_exptl_crystal_colour Yellow
_exptl_crystal_density_diffrn 1.325
_exptl_crystal_description Block
_exptl_crystal_F_000 1040
_exptl_crystal_size_max 0.274
_exptl_crystal_size_mid 0.241
_exptl_crystal_size_min 0.198
_refine_diff_density_max 0.477
_refine_diff_density_min -0.710
_refine_diff_density_rms 0.057
_refine_ls_extinction_method none
_refine_ls_goodness_of_fit_ref 1.024
_refine_ls_hydrogen_treatment constr
_refine_ls_matrix_type full
_refine_ls_number_parameters 563
_refine_ls_number_reflns 10398
_refine_ls_number_restraints 0
_refine_ls_restrained_S_all 1.024
_refine_ls_R_factor_all 0.0274
_refine_ls_R_factor_gt 0.0265
_refine_ls_shift/su_max 0.002
_refine_ls_shift/su_mean 0.000
_refine_ls_structure_factor_coef Fsqd
_refine_ls_weighting_details 'w=1/[\s^2^(Fo^2^)+(0.0353P)^2^+1.7843P] where P=(Fo^2^+2Fc^2^)/3'
_refine_ls_weighting_scheme calc
_refine_ls_wR_factor_gt 0.0685
_refine_ls_wR_factor_ref 0.0691
_reflns_Friedel_coverage 0.000
_reflns_number_gt 10125
_reflns_number_total 10398
_reflns_threshold_expression 'I > 2\s(I)'
_cod_data_source_file d1nj05769c2.cif
_cod_data_source_block cm_uj14_lt_auto
_cod_depositor_comments
;
The following automatic conversions were performed:

data item '_exptl_absorpt_correction_type' value 'Multi-scan' was
changed to 'multi-scan' in accordance with the
/home/data/users/saulius/crontab/automatic-downloads/rss-feeds/RSC/lib/dictionaries/cif_core.dic
dictionary named 'cif_core.dic' version 2.4.2 last updated on
2011-04-26.

Automatic conversion script
Id: cif_fix_values 7556 2019-12-06 15:28:31Z antanas 

 Adding full bibliography for 7061279--7061288.cif.
;
_cod_original_cell_volume 2475.77(5)
_cod_database_code 7061288
_shelx_shelxl_version_number 2018/3
_chemical_oxdiff_formula 'C20 H20 N P2 O3 Rh Cl'
_shelx_space_group_comment
;
The symmetry employed for this shelxl refinement is uniquely defined
by the following loop, which should always be used as a source of
symmetry information in preference to the above space-group names.
They are only intended as comments.
;
_reflns_odcompleteness_completeness 99.85
_reflns_odcompleteness_iscentric 1
_reflns_odcompleteness_theta 71.98
_olex2_refinement_description
;
1. Fixed Uiso
 At 1.2 times of:
  All C(H) groups, All C(H,H) groups
 At 1.5 times of:
  All C(H,H,H) groups
2.a Ternary CH refined with riding coordinates:
 C45(H45), C51(H51), C16(H16), C22(H22)
2.b Secondary CH2 refined with riding coordinates:
 C56(H56A,H56B), C50(H50A,H50B), C27(H27A,H27B), C46(H46A,H46B), C49(H49A,
 H49B), C21(H21A,H21B), C17(H17A,H17B), C55(H55A,H55B), C23(H23A,H23B),
 C52(H52A,H52B), C26(H26A,H26B), C20(H20A,H20B), C24(H24A,H24B), C48(H48A,H48B),
  C25(H25A,H25B), C47(H47A,H47B), C53(H53A,H53B), C54(H54A,H54B), C19(H19A,
 H19B), C18(H18A,H18B)
2.c Aromatic/amide H refined with riding coordinates:
 C14(H14), C43(H43), C42(H42), C5(H5), C11(H11), C13(H13), C40(H40), C12(H12),
 C41(H41), C6(H6), C7(H7), C34(H34), C36(H36), C35(H35)
2.d Idealised Me refined as rotating group:
 C29(H29A,H29B,H29C), C31(H31A,H31B,H31C), C58(H58A,H58B,H58C), C60(H60A,H60B,
 H60C)
;
_olex2_submission_special_instructions 'No special instructions were received'
_oxdiff_exptl_absorpt_empirical_details
;
Empirical correction (ABSPACK) includes:
- Absorption correction using spherical harmonics
- Frame scaling
;
_oxdiff_exptl_absorpt_empirical_full_max 1.675
_oxdiff_exptl_absorpt_empirical_full_min 0.718

loop_
_space_group_symop_operation_xyz
'x, y, z'
'-x, -y, -z'

loop_
_atom_site_label
_atom_site_type_symbol
_atom_site_fract_x
_atom_site_fract_y
_atom_site_fract_z
_atom_site_U_iso_or_equiv
_atom_site_adp_type
_atom_site_occupancy
_atom_site_site_symmetry_order
_atom_site_calc_flag
_atom_site_refinement_flags_posn
_atom_site_refinement_flags_adp
_atom_site_refinement_flags_occupancy
_atom_site_disorder_assembly
_atom_site_disorder_group
Rh1 Rh 0.65705(2) 0.76681(2) 0.24520(2) 0.01922(4) Uani 1 1 d . . . . .
Cl2 Cl 0.53238(4) 0.91479(3) 0.17279(3) 0.02908(9) Uani 1 1 d . . . . .
P15 P 0.64363(3) 0.73091(3) 0.11602(3) 0.01818(8) Uani 1 1 d . . . . .
P44 P 0.66209(3) 0.79058(3) 0.38088(3) 0.02018(8) Uani 1 1 d . . . . .
O28 O 0.65308(12) 0.54924(10) -0.04532(9) 0.0335(3) Uani 1 1 d . . . . .
O30 O 0.93976(11) 0.57316(11) 0.12610(10) 0.0372(3) Uani 1 1 d . . . . .
O61 O 0.83913(13) 0.60448(13) 0.31978(11) 0.0473(4) Uani 1 1 d . . . . .
O57 O 0.70231(16) 0.78198(12) 0.65224(11) 0.0502(4) Uani 1 1 d . . . . .
O59 O 0.96674(12) 0.63374(13) 0.51505(12) 0.0494(4) Uani 1 1 d . . . . .
C9 C 0.66199(14) 0.58922(12) 0.15884(11) 0.0214(3) Uani 1 1 d . . . . .
C10 C 0.72532(14) 0.52878(12) 0.12225(12) 0.0234(3) Uani 1 1 d . . . . .
C56 C 0.87102(15) 0.86485(14) 0.32941(13) 0.0291(4) Uani 1 1 d . . . . .
H56A H 0.902086 0.795342 0.373124 0.035 Uiso 1 1 calc R U . . .
H56B H 0.860205 0.865352 0.267545 0.035 Uiso 1 1 calc R U . . .
C14 C 0.59917(15) 0.53762(13) 0.24213(12) 0.0262(3) Uani 1 1 d . . . . .
H14 H 0.557224 0.577193 0.268626 0.031 Uiso 1 1 calc R U . . .
C3 C 0.79652(15) 0.57077(12) 0.03502(12) 0.0256(3) Uani 1 1 d . . . . .
C50 C 0.42907(14) 0.77715(14) 0.40419(13) 0.0268(3) Uani 1 1 d . . . . .
H50A H 0.435512 0.768392 0.345410 0.032 Uiso 1 1 calc R U . . .
H50B H 0.432956 0.707990 0.458696 0.032 Uiso 1 1 calc R U . . .
C38 C 0.69103(14) 0.66963(13) 0.48948(12) 0.0233(3) Uani 1 1 d . . . . .
C45 C 0.52439(14) 0.83826(12) 0.40798(12) 0.0230(3) Uani 1 1 d . . . . .
H45 H 0.510350 0.909797 0.356802 0.028 Uiso 1 1 calc R U . . .
C27 C 0.84850(14) 0.81342(14) 0.06317(13) 0.0270(3) Uani 1 1 d . . . . .
H27A H 0.828907 0.847986 0.104181 0.032 Uiso 1 1 calc R U . . .
H27B H 0.882555 0.743762 0.103128 0.032 Uiso 1 1 calc R U . . .
C51 C 0.75831(14) 0.88822(13) 0.36878(12) 0.0238(3) Uani 1 1 d . . . . .
H51 H 0.769262 0.884806 0.432417 0.029 Uiso 1 1 calc R U . . .
C43 C 0.63380(15) 0.58905(13) 0.49029(13) 0.0268(3) Uani 1 1 d . . . . .
H43 H 0.592224 0.601462 0.436511 0.032 Uiso 1 1 calc R U . . .
C16 C 0.50771(13) 0.76544(12) 0.05729(11) 0.0213(3) Uani 1 1 d . . . . .
H16 H 0.497278 0.842318 0.027570 0.026 Uiso 1 1 calc R U . . .
C4 C 0.75714(16) 0.58186(13) -0.05061(13) 0.0293(4) Uani 1 1 d . . . . .
C22 C 0.74249(13) 0.80378(12) 0.01930(11) 0.0214(3) Uani 1 1 d . . . . .
H22 H 0.761779 0.765416 -0.019260 0.026 Uiso 1 1 calc R U . . .
C46 C 0.51692(15) 0.84713(14) 0.50109(12) 0.0269(3) Uani 1 1 d . . . . .
H46A H 0.525833 0.777562 0.554686 0.032 Uiso 1 1 calc R U . . .
H46B H 0.577771 0.887406 0.503134 0.032 Uiso 1 1 calc R U . . .
C49 C 0.31823(15) 0.83545(15) 0.40696(14) 0.0313(4) Uani 1 1 d . . . . .
H49A H 0.256373 0.796572 0.404210 0.038 Uiso 1 1 calc R U . . .
H49B H 0.313757 0.903609 0.351180 0.038 Uiso 1 1 calc R U . . .
C21 C 0.50378(15) 0.73426(14) -0.02316(12) 0.0260(3) Uani 1 1 d . . . . .
H21A H 0.567912 0.760418 -0.066853 0.031 Uiso 1 1 calc R U . . .
H21B H 0.509238 0.658222 0.003177 0.031 Uiso 1 1 calc R U . . .
C8 C 0.90626(16) 0.59333(14) 0.03851(14) 0.0309(4) Uani 1 1 d . . . . .
C17 C 0.40818(14) 0.72574(14) 0.12482(12) 0.0267(3) Uani 1 1 d . . . . .
H17A H 0.411768 0.649591 0.153242 0.032 Uiso 1 1 calc R U . . .
H17B H 0.410353 0.746444 0.176487 0.032 Uiso 1 1 calc R U . . .
C55 C 0.95298(16) 0.94475(16) 0.31732(15) 0.0363(4) Uani 1 1 d . . . . .
H55A H 0.967462 0.941320 0.379754 0.044 Uiso 1 1 calc R U . . .
H55B H 1.024322 0.929022 0.290885 0.044 Uiso 1 1 calc R U . . .
C23 C 0.69188(15) 0.91235(13) -0.04516(12) 0.0269(4) Uani 1 1 d . . . . .
H23A H 0.626291 0.906623 -0.076882 0.032 Uiso 1 1 calc R U . . .
H23B H 0.666760 0.948357 -0.006298 0.032 Uiso 1 1 calc R U . . .
C42 C 0.63578(16) 0.49256(14) 0.56629(14) 0.0313(4) Uani 1 1 d . . . . .
H42 H 0.595675 0.440126 0.564497 0.038 Uiso 1 1 calc R U . . .
C52 C 0.71145(15) 0.99693(13) 0.30201(13) 0.0268(3) Uani 1 1 d . . . . .
H52A H 0.695773 0.999440 0.240156 0.032 Uiso 1 1 calc R U . . .
H52B H 0.640686 1.013263 0.328794 0.032 Uiso 1 1 calc R U . . .
C5 C 0.8226(2) 0.62246(15) -0.13270(14) 0.0386(5) Uani 1 1 d . . . . .
H5 H 0.794595 0.632814 -0.191521 0.046 Uiso 1 1 calc R U . . .
C11 C 0.72257(17) 0.42140(14) 0.16935(13) 0.0317(4) Uani 1 1 d . . . . .
H11 H 0.766130 0.380642 0.144957 0.038 Uiso 1 1 calc R U . . .
C13 C 0.59603(17) 0.43188(14) 0.28687(13) 0.0316(4) Uani 1 1 d . . . . .
H13 H 0.551486 0.399736 0.342310 0.038 Uiso 1 1 calc R U . . .
C40 C 0.75481(17) 0.54992(15) 0.64508(13) 0.0341(4) Uani 1 1 d . . . . .
H40 H 0.796975 0.535826 0.699007 0.041 Uiso 1 1 calc R U . . .
C39 C 0.75444(15) 0.64833(14) 0.56885(12) 0.0280(4) Uani 1 1 d . . . . .
C26 C 0.93274(15) 0.87481(15) -0.01268(15) 0.0334(4) Uani 1 1 d . . . . .
H26A H 0.999581 0.880253 0.017819 0.040 Uiso 1 1 calc R U . . .
H26B H 0.955725 0.838562 -0.051741 0.040 Uiso 1 1 calc R U . . .
C20 C 0.39586(17) 0.77770(16) -0.07748(14) 0.0344(4) Uani 1 1 d . . . . .
H20A H 0.393790 0.853865 -0.108672 0.041 Uiso 1 1 calc R U . . .
H20B H 0.393506 0.754168 -0.127258 0.041 Uiso 1 1 calc R U . . .
C24 C 0.77677(17) 0.97543(14) -0.12006(14) 0.0335(4) Uani 1 1 d . . . . .
H24A H 0.796017 0.943085 -0.162917 0.040 Uiso 1 1 calc R U . . .
H24B H 0.743121 1.045746 -0.158324 0.040 Uiso 1 1 calc R U . . .
C12 C 0.65867(19) 0.37300(14) 0.24997(14) 0.0363(4) Uani 1 1 d . . . . .
H12 H 0.657547 0.300105 0.279945 0.044 Uiso 1 1 calc R U . . .
C41 C 0.69633(16) 0.47271(14) 0.64488(14) 0.0338(4) Uani 1 1 d . . . . .
H41 H 0.697689 0.406941 0.697945 0.041 Uiso 1 1 calc R U . . .
C62 C 0.76695(16) 0.66428(15) 0.29246(13) 0.0310(4) Uani 1 1 d . . . . .
C48 C 0.30666(16) 0.84991(16) 0.49734(14) 0.0348(4) Uani 1 1 d . . . . .
H48A H 0.237912 0.893440 0.494656 0.042 Uiso 1 1 calc R U . . .
H48B H 0.299706 0.782015 0.552394 0.042 Uiso 1 1 calc R U . . .
C25 C 0.88174(17) 0.98220(15) -0.07535(15) 0.0352(4) Uani 1 1 d . . . . .
H25A H 0.863921 1.020238 -0.037063 0.042 Uiso 1 1 calc R U . . .
H25B H 0.935905 1.020495 -0.125520 0.042 Uiso 1 1 calc R U . . .
C47 C 0.40525(17) 0.89972(15) 0.51090(14) 0.0337(4) Uani 1 1 d . . . . .
H47A H 0.399355 0.897730 0.574443 0.040 Uiso 1 1 calc R U . . .
H47B H 0.402388 0.972907 0.463616 0.040 Uiso 1 1 calc R U . . .
C6 C 0.9292(2) 0.64752(16) -0.12722(16) 0.0444(5) Uani 1 1 d . . . . .
H6 H 0.973520 0.675983 -0.183289 0.053 Uiso 1 1 calc R U . . .
C7 C 0.97251(18) 0.63241(16) -0.04317(17) 0.0403(5) Uani 1 1 d . . . . .
H7 H 1.046470 0.648334 -0.040731 0.048 Uiso 1 1 calc R U . . .
C53 C 0.79359(17) 1.07729(14) 0.28768(14) 0.0322(4) Uani 1 1 d . . . . .
H53A H 0.763011 1.146004 0.241827 0.039 Uiso 1 1 calc R U . . .
H53B H 0.802984 1.079796 0.348449 0.039 Uiso 1 1 calc R U . . .
C54 C 0.90627(17) 1.05275(16) 0.25156(14) 0.0366(4) Uani 1 1 d . . . . .
H54A H 0.958454 1.103613 0.247092 0.044 Uiso 1 1 calc R U . . .
H54B H 0.898544 1.058002 0.187481 0.044 Uiso 1 1 calc R U . . .
C19 C 0.29463(16) 0.74311(17) -0.01174(15) 0.0378(4) Uani 1 1 d . . . . .
H19A H 0.226256 0.776910 -0.047712 0.045 Uiso 1 1 calc R U . . .
H19B H 0.291292 0.667726 0.012978 0.045 Uiso 1 1 calc R U . . .
C18 C 0.29991(16) 0.77027(17) 0.07066(15) 0.0362(4) Uani 1 1 d . . . . .
H18A H 0.236006 0.742954 0.114295 0.043 Uiso 1 1 calc R U . . .
H18B H 0.294266 0.846102 0.046348 0.043 Uiso 1 1 calc R U . . .
C32 C 0.83506(18) 0.71671(16) 0.57676(13) 0.0380(5) Uani 1 1 d . . . . .
C33 C 0.8092(2) 0.78159(17) 0.61924(14) 0.0458(5) Uani 1 1 d . . . . .
C29 C 0.6035(2) 0.56383(17) -0.13019(15) 0.0473(6) Uani 1 1 d . . . . .
H29A H 0.599300 0.637199 -0.174538 0.071 Uiso 1 1 calc R U . . .
H29B H 0.528528 0.539447 -0.116078 0.071 Uiso 1 1 calc R U . . .
H29C H 0.648520 0.524904 -0.158530 0.071 Uiso 1 1 calc R U . . .
C37 C 0.94602(19) 0.70389(19) 0.54978(15) 0.0464(6) Uani 1 1 d . . . . .
C31 C 1.04712(18) 0.60291(19) 0.1343(2) 0.0501(6) Uani 1 1 d . . . . .
H31A H 1.052323 0.676363 0.092351 0.075 Uiso 1 1 calc R U . . .
H31B H 1.104640 0.562662 0.116303 0.075 Uiso 1 1 calc R U . . .
H31C H 1.057784 0.590046 0.199754 0.075 Uiso 1 1 calc R U . . .
C34 C 0.8894(3) 0.8414(2) 0.62667(18) 0.0670(9) Uani 1 1 d . . . . .
H34 H 0.870655 0.888807 0.652401 0.080 Uiso 1 1 calc R U . . .
C36 C 1.0264(2) 0.7621(3) 0.55917(19) 0.0683(9) Uani 1 1 d . . . . .
H36 H 1.101310 0.754481 0.540262 0.082 Uiso 1 1 calc R U . . .
C58 C 0.6723(3) 0.8426(2) 0.7021(2) 0.0679(9) Uani 1 1 d . . . . .
H58A H 0.689349 0.914129 0.662269 0.102 Uiso 1 1 calc R U . . .
H58B H 0.714420 0.815113 0.760538 0.102 Uiso 1 1 calc R U . . .
H58C H 0.592604 0.839963 0.717493 0.102 Uiso 1 1 calc R U . . .
C60 C 1.0779(2) 0.6179(2) 0.4842(2) 0.0710(9) Uani 1 1 d . . . . .
H60A H 1.098507 0.680755 0.429278 0.107 Uiso 1 1 calc R U . . .
H60B H 1.081424 0.560866 0.466838 0.107 Uiso 1 1 calc R U . . .
H60C H 1.129400 0.601348 0.535567 0.107 Uiso 1 1 calc R U . . .
C35 C 0.9960(3) 0.8299(3) 0.5958(2) 0.0802(11) Uani 1 1 d . . . . .
H35 H 1.050582 0.870705 0.600197 0.096 Uiso 1 1 calc R U . . .

loop_
_atom_site_aniso_label
_atom_site_aniso_U_11
_atom_site_aniso_U_22
_atom_site_aniso_U_33
_atom_site_aniso_U_23
_atom_site_aniso_U_13
_atom_site_aniso_U_12
Rh1 0.02196(7) 0.01996(6) 0.01827(7) -0.01068(5) -0.00169(4) -0.00091(4)
Cl2 0.0363(2) 0.02576(19) 0.0279(2) -0.01490(16) -0.00736(17) 0.00561(16)
P15 0.02038(19) 0.01801(17) 0.01762(18) -0.00913(15) 0.00008(14) -0.00211(14)
P44 0.0235(2) 0.02070(18) 0.01888(19) -0.01040(15) 0.00028(15) -0.00561(15)
O28 0.0433(8) 0.0347(7) 0.0275(6) -0.0178(6) -0.0037(6) -0.0031(6)
O30 0.0297(7) 0.0402(7) 0.0450(8) -0.0219(6) -0.0064(6) 0.0013(6)
O61 0.0480(9) 0.0528(9) 0.0426(8) -0.0255(7) -0.0171(7) 0.0245(7)
O57 0.0771(12) 0.0426(8) 0.0382(8) -0.0234(7) -0.0187(8) 0.0009(8)
O59 0.0313(8) 0.0555(10) 0.0518(9) -0.0135(8) 0.0008(7) -0.0133(7)
C9 0.0244(8) 0.0208(7) 0.0196(7) -0.0093(6) -0.0014(6) -0.0023(6)
C10 0.0275(8) 0.0216(8) 0.0226(8) -0.0114(6) -0.0031(6) 0.0006(6)
C56 0.0272(9) 0.0318(9) 0.0281(9) -0.0125(7) 0.0026(7) -0.0074(7)
C14 0.0324(9) 0.0254(8) 0.0218(8) -0.0113(7) 0.0019(7) -0.0037(7)
C3 0.0310(9) 0.0209(7) 0.0270(8) -0.0137(7) 0.0031(7) 0.0019(6)
C50 0.0277(9) 0.0287(8) 0.0302(9) -0.0179(7) 0.0032(7) -0.0088(7)
C38 0.0240(8) 0.0237(8) 0.0226(8) -0.0102(6) 0.0020(6) -0.0055(6)
C45 0.0254(8) 0.0219(7) 0.0249(8) -0.0128(6) 0.0015(6) -0.0060(6)
C27 0.0228(8) 0.0293(8) 0.0302(9) -0.0139(7) 0.0008(7) -0.0045(7)
C51 0.0267(8) 0.0259(8) 0.0209(8) -0.0115(7) 0.0025(6) -0.0089(6)
C43 0.0269(8) 0.0250(8) 0.0299(9) -0.0126(7) -0.0008(7) -0.0059(6)
C16 0.0223(8) 0.0206(7) 0.0223(8) -0.0103(6) -0.0008(6) -0.0028(6)
C4 0.0406(10) 0.0215(8) 0.0279(9) -0.0139(7) 0.0017(8) 0.0016(7)
C22 0.0226(8) 0.0210(7) 0.0218(8) -0.0106(6) 0.0030(6) -0.0036(6)
C46 0.0308(9) 0.0297(8) 0.0257(8) -0.0167(7) 0.0026(7) -0.0073(7)
C49 0.0258(9) 0.0362(9) 0.0358(10) -0.0191(8) 0.0023(7) -0.0068(7)
C21 0.0280(9) 0.0295(8) 0.0242(8) -0.0146(7) -0.0016(7) -0.0040(7)
C8 0.0300(9) 0.0248(8) 0.0391(10) -0.0167(8) 0.0023(8) 0.0034(7)
C17 0.0256(8) 0.0307(9) 0.0267(9) -0.0145(7) 0.0018(7) -0.0073(7)
C55 0.0286(9) 0.0441(11) 0.0348(10) -0.0152(9) 0.0049(8) -0.0128(8)
C23 0.0289(9) 0.0213(8) 0.0270(9) -0.0072(7) 0.0019(7) -0.0039(6)
C42 0.0302(9) 0.0256(8) 0.0389(10) -0.0143(8) 0.0056(8) -0.0089(7)
C52 0.0313(9) 0.0242(8) 0.0283(9) -0.0139(7) 0.0023(7) -0.0080(7)
C5 0.0594(13) 0.0294(9) 0.0262(9) -0.0130(8) 0.0058(9) 0.0007(9)
C11 0.0454(11) 0.0229(8) 0.0291(9) -0.0142(7) -0.0001(8) 0.0015(7)
C13 0.0449(11) 0.0247(8) 0.0226(8) -0.0077(7) 0.0039(8) -0.0081(7)
C40 0.0376(10) 0.0350(10) 0.0238(9) -0.0069(8) -0.0025(8) -0.0065(8)
C39 0.0309(9) 0.0297(9) 0.0224(8) -0.0097(7) -0.0010(7) -0.0077(7)
C26 0.0240(9) 0.0374(10) 0.0416(11) -0.0195(9) 0.0078(8) -0.0093(7)
C20 0.0374(10) 0.0375(10) 0.0289(9) -0.0141(8) -0.0102(8) -0.0034(8)
C24 0.0383(10) 0.0271(9) 0.0294(9) -0.0072(7) 0.0072(8) -0.0085(7)
C12 0.0568(13) 0.0190(8) 0.0302(10) -0.0081(7) -0.0019(9) -0.0041(8)
C41 0.0353(10) 0.0271(9) 0.0294(9) -0.0041(7) 0.0067(8) -0.0061(7)
C62 0.0376(10) 0.0376(10) 0.0243(9) -0.0193(8) -0.0024(7) -0.0028(8)
C48 0.0311(10) 0.0396(10) 0.0364(10) -0.0201(9) 0.0064(8) -0.0023(8)
C25 0.0356(10) 0.0308(9) 0.0410(11) -0.0169(8) 0.0135(8) -0.0147(8)
C47 0.0388(10) 0.0368(10) 0.0336(10) -0.0234(8) 0.0041(8) -0.0024(8)
C6 0.0547(13) 0.0326(10) 0.0420(12) -0.0154(9) 0.0222(10) -0.0048(9)
C7 0.0351(10) 0.0335(10) 0.0529(13) -0.0212(9) 0.0131(9) -0.0023(8)
C53 0.0397(10) 0.0285(9) 0.0313(9) -0.0142(7) 0.0041(8) -0.0138(8)
C54 0.0392(11) 0.0383(10) 0.0328(10) -0.0138(8) 0.0077(8) -0.0207(8)
C19 0.0288(9) 0.0437(11) 0.0434(11) -0.0198(9) -0.0107(8) -0.0048(8)
C18 0.0226(9) 0.0440(11) 0.0458(11) -0.0230(9) -0.0010(8) -0.0033(8)
C32 0.0490(12) 0.0374(10) 0.0231(9) -0.0058(8) -0.0109(8) -0.0168(9)
C33 0.0662(15) 0.0437(12) 0.0256(10) -0.0101(9) -0.0115(10) -0.0180(11)
C29 0.0723(16) 0.0406(11) 0.0335(11) -0.0181(9) -0.0148(11) -0.0089(11)
C37 0.0422(12) 0.0568(13) 0.0292(10) -0.0050(9) -0.0069(9) -0.0236(10)
C31 0.0274(10) 0.0505(13) 0.0778(17) -0.0330(13) -0.0143(11) 0.0056(9)
C34 0.110(3) 0.0627(16) 0.0368(13) -0.0224(12) -0.0132(14) -0.0393(16)
C36 0.0612(17) 0.097(2) 0.0452(14) -0.0227(15) -0.0038(12) -0.0486(16)
C58 0.119(3) 0.0402(13) 0.0510(15) -0.0267(12) -0.0278(16) 0.0170(14)
C60 0.0326(12) 0.0704(18) 0.087(2) -0.0142(16) 0.0107(13) -0.0107(12)
C35 0.094(2) 0.109(3) 0.0469(15) -0.0312(16) 0.0030(15) -0.072(2)

loop_
_atom_type_symbol
_atom_type_description
_atom_type_scat_dispersion_real
_atom_type_scat_dispersion_imag
_atom_type_scat_source
C C 0.0181 0.0091 'International Tables Vol C Tables 4.2.6.8 and 6.1.1.4'
H H 0.0000 0.0000 'International Tables Vol C Tables 4.2.6.8 and 6.1.1.4'
Cl Cl 0.3639 0.7018 'International Tables Vol C Tables 4.2.6.8 and 6.1.1.4'
O O 0.0492 0.0322 'International Tables Vol C Tables 4.2.6.8 and 6.1.1.4'
P P 0.2955 0.4335 'International Tables Vol C Tables 4.2.6.8 and 6.1.1.4'
Rh Rh 0.0927 3.6045 'International Tables Vol C Tables 4.2.6.8 and 6.1.1.4'

loop_
_geom_angle_atom_site_label_1
_geom_angle_atom_site_label_2
_geom_angle_atom_site_label_3
_geom_angle
_geom_angle_site_symmetry_1
_geom_angle_site_symmetry_3
_geom_angle_publ_flag
P15 Rh1 Cl2 90.103(14) . . ?
P44 Rh1 Cl2 91.496(15) . . ?
P44 Rh1 P15 175.239(14) . . ?
C62 Rh1 Cl2 172.54(6) . . ?
C62 Rh1 P15 89.73(5) . . ?
C62 Rh1 P44 89.26(6) . . ?
C9 P15 Rh1 108.26(5) . . ?
C9 P15 C22 113.92(7) . . ?
C16 P15 Rh1 116.40(5) . . ?
C16 P15 C9 103.31(7) . . ?
C16 P15 C22 103.67(7) . . ?
C22 P15 Rh1 111.19(5) . . ?
C38 P44 Rh1 113.67(5) . . ?
C45 P44 Rh1 110.98(5) . . ?
C45 P44 C38 102.57(8) . . ?
C45 P44 C51 105.48(8) . . ?
C51 P44 Rh1 112.69(6) . . ?
C51 P44 C38 110.68(8) . . ?
C4 O28 C29 118.44(16) . . ?
C8 O30 C31 117.94(18) . . ?
C33 O57 C58 118.1(2) . . ?
C37 O59 C60 118.9(2) . . ?
C10 C9 P15 131.24(13) . . ?
C10 C9 C14 117.55(15) . . ?
C14 C9 P15 111.21(12) . . ?
C9 C10 C3 124.54(14) . . ?
C11 C10 C9 119.06(16) . . ?
C11 C10 C3 116.40(15) . . ?
H56A C56 H56B 108.1 . . ?
C51 C56 H56A 109.5 . . ?
C51 C56 H56B 109.5 . . ?
C55 C56 H56A 109.5 . . ?
C55 C56 H56B 109.5 . . ?
C55 C56 C51 110.88(15) . . ?
C9 C14 H14 118.7 . . ?
C13 C14 C9 122.67(17) . . ?
C13 C14 H14 118.7 . . ?
C4 C3 C10 120.15(16) . . ?
C4 C3 C8 118.80(17) . . ?
C8 C3 C10 120.92(16) . . ?
H50A C50 H50B 108.3 . . ?
C45 C50 H50A 109.9 . . ?
C45 C50 H50B 109.9 . . ?
C49 C50 H50A 109.9 . . ?
C49 C50 H50B 109.9 . . ?
C49 C50 C45 109.11(14) . . ?
C43 C38 P44 111.13(12) . . ?
C39 C38 P44 131.24(13) . . ?
C39 C38 C43 117.57(15) . . ?
P44 C45 H45 106.2 . . ?
C50 C45 P44 113.40(11) . . ?
C50 C45 H45 106.2 . . ?
C46 C45 P44 114.75(12) . . ?
C46 C45 C50 109.52(14) . . ?
C46 C45 H45 106.2 . . ?
H27A C27 H27B 108.0 . . ?
C22 C27 H27A 109.3 . . ?
C22 C27 H27B 109.3 . . ?
C26 C27 H27A 109.3 . . ?
C26 C27 H27B 109.3 . . ?
C26 C27 C22 111.63(15) . . ?
P44 C51 H51 109.1 . . ?
C56 C51 P44 109.19(12) . . ?
C56 C51 H51 109.1 . . ?
C52 C51 P44 110.89(12) . . ?
C52 C51 C56 109.39(14) . . ?
C52 C51 H51 109.1 . . ?
C38 C43 H43 118.7 . . ?
C42 C43 C38 122.50(17) . . ?
C42 C43 H43 118.7 . . ?
P15 C16 H16 106.3 . . ?
C21 C16 P15 113.19(11) . . ?
C21 C16 H16 106.3 . . ?
C21 C16 C17 109.74(13) . . ?
C17 C16 P15 114.32(11) . . ?
C17 C16 H16 106.3 . . ?
O28 C4 C3 114.64(16) . . ?
O28 C4 C5 124.89(18) . . ?
C5 C4 C3 120.47(19) . . ?
P15 C22 H22 109.2 . . ?
C27 C22 P15 108.83(11) . . ?
C27 C22 H22 109.2 . . ?
C27 C22 C23 109.04(13) . . ?
C23 C22 P15 111.21(11) . . ?
C23 C22 H22 109.2 . . ?
C45 C46 H46A 109.5 . . ?
C45 C46 H46B 109.5 . . ?
H46A C46 H46B 108.1 . . ?
C47 C46 C45 110.66(15) . . ?
C47 C46 H46A 109.5 . . ?
C47 C46 H46B 109.5 . . ?
C50 C49 H49A 109.5 . . ?
C50 C49 H49B 109.5 . . ?
C50 C49 C48 110.70(16) . . ?
H49A C49 H49B 108.1 . . ?
C48 C49 H49A 109.5 . . ?
C48 C49 H49B 109.5 . . ?
C16 C21 H21A 109.5 . . ?
C16 C21 H21B 109.5 . . ?
H21A C21 H21B 108.1 . . ?
C20 C21 C16 110.69(15) . . ?
C20 C21 H21A 109.5 . . ?
C20 C21 H21B 109.5 . . ?
O30 C8 C3 114.59(17) . . ?
O30 C8 C7 124.70(18) . . ?
C7 C8 C3 120.71(19) . . ?
C16 C17 H17A 109.7 . . ?
C16 C17 H17B 109.7 . . ?
H17A C17 H17B 108.2 . . ?
C18 C17 C16 109.72(15) . . ?
C18 C17 H17A 109.7 . . ?
C18 C17 H17B 109.7 . . ?
C56 C55 H55A 109.5 . . ?
C56 C55 H55B 109.5 . . ?
H55A C55 H55B 108.1 . . ?
C54 C55 C56 110.54(16) . . ?
C54 C55 H55A 109.5 . . ?
C54 C55 H55B 109.5 . . ?
C22 C23 H23A 109.4 . . ?
C22 C23 H23B 109.4 . . ?
H23A C23 H23B 108.0 . . ?
C24 C23 C22 111.15(15) . . ?
C24 C23 H23A 109.4 . . ?
C24 C23 H23B 109.4 . . ?
C43 C42 H42 120.2 . . ?
C41 C42 C43 119.67(17) . . ?
C41 C42 H42 120.2 . . ?
C51 C52 H52A 109.4 . . ?
C51 C52 H52B 109.4 . . ?
H52A C52 H52B 108.0 . . ?
C53 C52 C51 111.02(15) . . ?
C53 C52 H52A 109.4 . . ?
C53 C52 H52B 109.4 . . ?
C4 C5 H5 120.5 . . ?
C6 C5 C4 119.0(2) . . ?
C6 C5 H5 120.5 . . ?
C10 C11 H11 118.9 . . ?
C12 C11 C10 122.13(17) . . ?
C12 C11 H11 118.9 . . ?
C14 C13 H13 120.4 . . ?
C14 C13 C12 119.26(17) . . ?
C12 C13 H13 120.4 . . ?
C39 C40 H40 118.7 . . ?
C41 C40 H40 118.7 . . ?
C41 C40 C39 122.55(18) . . ?
C38 C39 C32 126.30(16) . . ?
C40 C39 C38 118.77(16) . . ?
C40 C39 C32 114.47(16) . . ?
C27 C26 H26A 109.6 . . ?
C27 C26 H26B 109.6 . . ?
H26A C26 H26B 108.1 . . ?
C25 C26 C27 110.14(15) . . ?
C25 C26 H26A 109.6 . . ?
C25 C26 H26B 109.6 . . ?
C21 C20 H20A 109.4 . . ?
C21 C20 H20B 109.4 . . ?
H20A C20 H20B 108.0 . . ?
C19 C20 C21 111.21(16) . . ?
C19 C20 H20A 109.4 . . ?
C19 C20 H20B 109.4 . . ?
C23 C24 H24A 109.3 . . ?
C23 C24 H24B 109.3 . . ?
H24A C24 H24B 107.9 . . ?
C25 C24 C23 111.66(16) . . ?
C25 C24 H24A 109.3 . . ?
C25 C24 H24B 109.3 . . ?
C11 C12 C13 119.32(17) . . ?
C11 C12 H12 120.3 . . ?
C13 C12 H12 120.3 . . ?
C42 C41 H41 120.5 . . ?
C40 C41 C42 118.92(17) . . ?
C40 C41 H41 120.5 . . ?
O61 C62 Rh1 176.36(19) . . ?
C49 C48 H48A 109.2 . . ?
C49 C48 H48B 109.2 . . ?
H48A C48 H48B 107.9 . . ?
C47 C48 C49 112.20(16) . . ?
C47 C48 H48A 109.2 . . ?
C47 C48 H48B 109.2 . . ?
C26 C25 H25A 109.6 . . ?
C26 C25 H25B 109.6 . . ?
C24 C25 C26 110.42(15) . . ?
C24 C25 H25A 109.6 . . ?
C24 C25 H25B 109.6 . . ?
H25A C25 H25B 108.1 . . ?
C46 C47 H47A 109.0 . . ?
C46 C47 H47B 109.0 . . ?
C48 C47 C46 113.11(15) . . ?
C48 C47 H47A 109.0 . . ?
C48 C47 H47B 109.0 . . ?
H47A C47 H47B 107.8 . . ?
C5 C6 H6 119.0 . . ?
C7 C6 C5 121.9(2) . . ?
C7 C6 H6 119.0 . . ?
C8 C7 H7 120.5 . . ?
C6 C7 C8 118.9(2) . . ?
C6 C7 H7 120.5 . . ?
C52 C53 H53A 109.3 . . ?
C52 C53 H53B 109.3 . . ?
H53A C53 H53B 107.9 . . ?
C54 C53 C52 111.75(15) . . ?
C54 C53 H53A 109.3 . . ?
C54 C53 H53B 109.3 . . ?
C55 C54 H54A 109.5 . . ?
C55 C54 H54B 109.5 . . ?
C53 C54 C55 110.86(16) . . ?
C53 C54 H54A 109.5 . . ?
C53 C54 H54B 109.5 . . ?
H54A C54 H54B 108.1 . . ?
C20 C19 H19A 109.4 . . ?
C20 C19 H19B 109.4 . . ?
H19A C19 H19B 108.0 . . ?
C18 C19 C20 111.04(16) . . ?
C18 C19 H19A 109.4 . . ?
C18 C19 H19B 109.4 . . ?
C17 C18 H18A 109.3 . . ?
C17 C18 H18B 109.3 . . ?
C19 C18 C17 111.53(16) . . ?
C19 C18 H18A 109.3 . . ?
C19 C18 H18B 109.3 . . ?
H18A C18 H18B 108.0 . . ?
C33 C32 C39 123.7(2) . . ?
C33 C32 C37 118.9(2) . . ?
C37 C32 C39 117.0(2) . . ?
O57 C33 C32 115.47(19) . . ?
O57 C33 C34 123.7(2) . . ?
C32 C33 C34 120.8(3) . . ?
O28 C29 H29A 109.5 . . ?
O28 C29 H29B 109.5 . . ?
O28 C29 H29C 109.5 . . ?
H29A C29 H29B 109.5 . . ?
H29A C29 H29C 109.5 . . ?
H29B C29 H29C 109.5 . . ?
O59 C37 C32 115.69(18) . . ?
O59 C37 C36 124.4(3) . . ?
C36 C37 C32 119.9(3) . . ?
O30 C31 H31A 109.5 . . ?
O30 C31 H31B 109.5 . . ?
O30 C31 H31C 109.5 . . ?
H31A C31 H31B 109.5 . . ?
H31A C31 H31C 109.5 . . ?
H31B C31 H31C 109.5 . . ?
C33 C34 H34 120.8 . . ?
C35 C34 C33 118.4(3) . . ?
C35 C34 H34 120.8 . . ?
C37 C36 H36 120.4 . . ?
C35 C36 C37 119.2(3) . . ?
C35 C36 H36 120.4 . . ?
O57 C58 H58A 109.5 . . ?
O57 C58 H58B 109.5 . . ?
O57 C58 H58C 109.5 . . ?
H58A C58 H58B 109.5 . . ?
H58A C58 H58C 109.5 . . ?
H58B C58 H58C 109.5 . . ?
O59 C60 H60A 109.5 . . ?
O59 C60 H60B 109.5 . . ?
O59 C60 H60C 109.5 . . ?
H60A C60 H60B 109.5 . . ?
H60A C60 H60C 109.5 . . ?
H60B C60 H60C 109.5 . . ?
C34 C35 H35 118.7 . . ?
C36 C35 C34 122.5(2) . . ?
C36 C35 H35 118.7 . . ?

loop_
_geom_bond_atom_site_label_1
_geom_bond_atom_site_label_2
_geom_bond_distance
_geom_bond_site_symmetry_2
_geom_bond_publ_flag
Rh1 Cl2 2.3748(4) . ?
Rh1 P15 2.3374(4) . ?
Rh1 P44 2.3229(4) . ?
Rh1 C62 1.821(2) . ?
P15 C9 1.8562(16) . ?
P15 C16 1.8504(16) . ?
P15 C22 1.8606(17) . ?
P44 C38 1.8525(17) . ?
P44 C45 1.8480(17) . ?
P44 C51 1.8514(17) . ?
O28 C4 1.368(2) . ?
O28 C29 1.420(2) . ?
O30 C8 1.359(2) . ?
O30 C31 1.433(2) . ?
O61 C62 1.130(2) . ?
O57 C33 1.366(3) . ?
O57 C58 1.434(3) . ?
O59 C37 1.357(3) . ?
O59 C60 1.437(3) . ?
C9 C10 1.406(2) . ?
C9 C14 1.407(2) . ?
C10 C3 1.491(2) . ?
C10 C11 1.401(2) . ?
C56 H56A 0.9900 . ?
C56 H56B 0.9900 . ?
C56 C51 1.539(2) . ?
C56 C55 1.533(2) . ?
C14 H14 0.9500 . ?
C14 C13 1.380(2) . ?
C3 C4 1.396(3) . ?
C3 C8 1.404(3) . ?
C50 H50A 0.9900 . ?
C50 H50B 0.9900 . ?
C50 C45 1.535(2) . ?
C50 C49 1.530(3) . ?
C38 C43 1.407(2) . ?
C38 C39 1.406(2) . ?
C45 H45 1.0000 . ?
C45 C46 1.530(2) . ?
C27 H27A 0.9900 . ?
C27 H27B 0.9900 . ?
C27 C22 1.536(2) . ?
C27 C26 1.530(2) . ?
C51 H51 1.0000 . ?
C51 C52 1.535(2) . ?
C43 H43 0.9500 . ?
C43 C42 1.381(3) . ?
C16 H16 1.0000 . ?
C16 C21 1.532(2) . ?
C16 C17 1.533(2) . ?
C4 C5 1.393(3) . ?
C22 H22 1.0000 . ?
C22 C23 1.540(2) . ?
C46 H46A 0.9900 . ?
C46 H46B 0.9900 . ?
C46 C47 1.527(3) . ?
C49 H49A 0.9900 . ?
C49 H49B 0.9900 . ?
C49 C48 1.530(3) . ?
C21 H21A 0.9900 . ?
C21 H21B 0.9900 . ?
C21 C20 1.528(2) . ?
C8 C7 1.393(3) . ?
C17 H17A 0.9900 . ?
C17 H17B 0.9900 . ?
C17 C18 1.532(3) . ?
C55 H55A 0.9900 . ?
C55 H55B 0.9900 . ?
C55 C54 1.523(3) . ?
C23 H23A 0.9900 . ?
C23 H23B 0.9900 . ?
C23 C24 1.535(2) . ?
C42 H42 0.9500 . ?
C42 C41 1.381(3) . ?
C52 H52A 0.9900 . ?
C52 H52B 0.9900 . ?
C52 C53 1.531(2) . ?
C5 H5 0.9500 . ?
C5 C6 1.387(3) . ?
C11 H11 0.9500 . ?
C11 C12 1.379(3) . ?
C13 H13 0.9500 . ?
C13 C12 1.388(3) . ?
C40 H40 0.9500 . ?
C40 C39 1.401(3) . ?
C40 C41 1.379(3) . ?
C39 C32 1.499(2) . ?
C26 H26A 0.9900 . ?
C26 H26B 0.9900 . ?
C26 C25 1.523(3) . ?
C20 H20A 0.9900 . ?
C20 H20B 0.9900 . ?
C20 C19 1.526(3) . ?
C24 H24A 0.9900 . ?
C24 H24B 0.9900 . ?
C24 C25 1.518(3) . ?
C12 H12 0.9500 . ?
C41 H41 0.9500 . ?
C48 H48A 0.9900 . ?
C48 H48B 0.9900 . ?
C48 C47 1.519(3) . ?
C25 H25A 0.9900 . ?
C25 H25B 0.9900 . ?
C47 H47A 0.9900 . ?
C47 H47B 0.9900 . ?
C6 H6 0.9500 . ?
C6 C7 1.373(3) . ?
C7 H7 0.9500 . ?
C53 H53A 0.9900 . ?
C53 H53B 0.9900 . ?
C53 C54 1.522(3) . ?
C54 H54A 0.9900 . ?
C54 H54B 0.9900 . ?
C19 H19A 0.9900 . ?
C19 H19B 0.9900 . ?
C19 C18 1.525(3) . ?
C18 H18A 0.9900 . ?
C18 H18B 0.9900 . ?
C32 C33 1.388(3) . ?
C32 C37 1.406(3) . ?
C33 C34 1.402(3) . ?
C29 H29A 0.9800 . ?
C29 H29B 0.9800 . ?
C29 H29C 0.9800 . ?
C37 C36 1.398(3) . ?
C31 H31A 0.9800 . ?
C31 H31B 0.9800 . ?
C31 H31C 0.9800 . ?
C34 H34 0.9500 . ?
C34 C35 1.374(5) . ?
C36 H36 0.9500 . ?
C36 C35 1.365(5) . ?
C58 H58A 0.9800 . ?
C58 H58B 0.9800 . ?
C58 H58C 0.9800 . ?
C60 H60A 0.9800 . ?
C60 H60B 0.9800 . ?
C60 H60C 0.9800 . ?
C35 H35 0.9500 . ?

loop_
_geom_torsion_atom_site_label_1
_geom_torsion_atom_site_label_2
_geom_torsion_atom_site_label_3
_geom_torsion_atom_site_label_4
_geom_torsion
_geom_torsion_site_symmetry_1
_geom_torsion_site_symmetry_2
_geom_torsion_site_symmetry_3
_geom_torsion_site_symmetry_4
_geom_torsion_publ_flag
Rh1 P15 C9 C10 -135.12(15) . . . . ?
Rh1 P15 C9 C14 45.32(13) . . . . ?
Rh1 P15 C16 C21 -176.90(10) . . . . ?
Rh1 P15 C16 C17 -50.26(13) . . . . ?
Rh1 P15 C22 C27 34.34(12) . . . . ?
Rh1 P15 C22 C23 -85.80(12) . . . . ?
Rh1 P44 C38 C43 -40.63(14) . . . . ?
Rh1 P44 C38 C39 142.28(16) . . . . ?
Rh1 P44 C45 C50 47.90(13) . . . . ?
Rh1 P44 C45 C46 174.80(10) . . . . ?
Rh1 P44 C51 C56 -49.11(13) . . . . ?
Rh1 P44 C51 C52 71.50(12) . . . . ?
P15 C9 C10 C3 0.6(3) . . . . ?
P15 C9 C10 C11 -179.16(14) . . . . ?
P15 C9 C14 C13 178.21(15) . . . . ?
P15 C16 C21 C20 -172.16(12) . . . . ?
P15 C16 C17 C18 172.72(12) . . . . ?
P15 C22 C23 C24 175.42(12) . . . . ?
P44 C38 C43 C42 -175.77(15) . . . . ?
P44 C38 C39 C40 175.08(15) . . . . ?
P44 C38 C39 C32 -13.2(3) . . . . ?
P44 C45 C46 C47 172.77(12) . . . . ?
P44 C51 C52 C53 -176.97(12) . . . . ?
O28 C4 C5 C6 -176.58(17) . . . . ?
O30 C8 C7 C6 178.76(18) . . . . ?
O57 C33 C34 C35 176.2(2) . . . . ?
O59 C37 C36 C35 -179.5(2) . . . . ?
C9 P15 C16 C21 -58.42(13) . . . . ?
C9 P15 C16 C17 68.22(13) . . . . ?
C9 P15 C22 C27 -88.32(12) . . . . ?
C9 P15 C22 C23 151.54(11) . . . . ?
C9 C10 C3 C4 -98.6(2) . . . . ?
C9 C10 C3 C8 85.6(2) . . . . ?
C9 C10 C11 C12 0.8(3) . . . . ?
C9 C14 C13 C12 1.3(3) . . . . ?
C10 C9 C14 C13 -1.4(3) . . . . ?
C10 C3 C4 O28 -1.6(2) . . . . ?
C10 C3 C4 C5 179.05(16) . . . . ?
C10 C3 C8 O30 0.4(2) . . . . ?
C10 C3 C8 C7 179.90(16) . . . . ?
C10 C11 C12 C13 -0.9(3) . . . . ?
C56 C51 C52 C53 -56.48(19) . . . . ?
C56 C55 C54 C53 56.3(2) . . . . ?
C14 C9 C10 C3 -179.90(16) . . . . ?
C14 C9 C10 C11 0.4(2) . . . . ?
C14 C13 C12 C11 -0.1(3) . . . . ?
C3 C10 C11 C12 -178.98(18) . . . . ?
C3 C4 C5 C6 2.7(3) . . . . ?
C3 C8 C7 C6 -0.7(3) . . . . ?
C50 C45 C46 C47 -58.37(19) . . . . ?
C50 C49 C48 C47 53.5(2) . . . . ?
C38 P44 C45 C50 -73.83(13) . . . . ?
C38 P44 C45 C46 53.06(13) . . . . ?
C38 P44 C51 C56 79.42(13) . . . . ?
C38 P44 C51 C52 -159.97(12) . . . . ?
C38 C43 C42 C41 -0.4(3) . . . . ?
C38 C39 C32 C33 98.0(2) . . . . ?
C38 C39 C32 C37 -90.1(2) . . . . ?
C45 P44 C38 C43 79.26(14) . . . . ?
C45 P44 C38 C39 -97.83(18) . . . . ?
C45 P44 C51 C56 -170.34(12) . . . . ?
C45 P44 C51 C52 -49.74(14) . . . . ?
C45 C50 C49 C48 -59.5(2) . . . . ?
C45 C46 C47 C48 52.6(2) . . . . ?
C27 C22 C23 C24 55.41(19) . . . . ?
C27 C26 C25 C24 -57.3(2) . . . . ?
C51 P44 C38 C43 -168.62(12) . . . . ?
C51 P44 C38 C39 14.3(2) . . . . ?
C51 P44 C45 C50 170.24(12) . . . . ?
C51 P44 C45 C46 -62.86(13) . . . . ?
C51 C56 C55 C54 -58.2(2) . . . . ?
C51 C52 C53 C54 56.0(2) . . . . ?
C43 C38 C39 C40 -1.9(3) . . . . ?
C43 C38 C39 C32 169.90(19) . . . . ?
C43 C42 C41 C40 -0.8(3) . . . . ?
C16 P15 C9 C10 100.88(16) . . . . ?
C16 P15 C9 C14 -78.68(13) . . . . ?
C16 P15 C22 C27 160.14(11) . . . . ?
C16 P15 C22 C23 40.01(13) . . . . ?
C16 C21 C20 C19 -56.6(2) . . . . ?
C16 C17 C18 C19 57.6(2) . . . . ?
C4 C3 C8 O30 -175.42(15) . . . . ?
C4 C3 C8 C7 4.1(3) . . . . ?
C4 C5 C6 C7 0.8(3) . . . . ?
C22 P15 C9 C10 -10.87(18) . . . . ?
C22 P15 C9 C14 169.56(12) . . . . ?
C22 P15 C16 C21 60.68(13) . . . . ?
C22 P15 C16 C17 -172.68(12) . . . . ?
C22 C27 C26 C25 58.7(2) . . . . ?
C22 C23 C24 C25 -56.2(2) . . . . ?
C49 C50 C45 P44 -168.28(12) . . . . ?
C49 C50 C45 C46 62.12(19) . . . . ?
C49 C48 C47 C46 -50.2(2) . . . . ?
C21 C16 C17 C18 -58.87(18) . . . . ?
C21 C20 C19 C18 54.5(2) . . . . ?
C8 C3 C4 O28 174.28(15) . . . . ?
C8 C3 C4 C5 -5.1(3) . . . . ?
C17 C16 C21 C20 58.81(18) . . . . ?
C55 C56 C51 P44 179.42(13) . . . . ?
C55 C56 C51 C52 57.91(19) . . . . ?
C23 C24 C25 C26 56.6(2) . . . . ?
C52 C53 C54 C55 -55.5(2) . . . . ?
C5 C6 C7 C8 -1.8(3) . . . . ?
C11 C10 C3 C4 81.1(2) . . . . ?
C11 C10 C3 C8 -94.7(2) . . . . ?
C40 C39 C32 C33 -89.9(2) . . . . ?
C40 C39 C32 C37 82.0(2) . . . . ?
C39 C38 C43 C42 1.8(3) . . . . ?
C39 C40 C41 C42 0.6(3) . . . . ?
C39 C32 C33 O57 -1.7(3) . . . . ?
C39 C32 C33 C34 178.2(2) . . . . ?
C39 C32 C37 O59 3.0(3) . . . . ?
C39 C32 C37 C36 -177.3(2) . . . . ?
C26 C27 C22 P15 -178.73(12) . . . . ?
C26 C27 C22 C23 -57.26(19) . . . . ?
C20 C19 C18 C17 -55.3(2) . . . . ?
C41 C40 C39 C38 0.7(3) . . . . ?
C41 C40 C39 C32 -172.0(2) . . . . ?
C32 C33 C34 C35 -3.7(4) . . . . ?
C32 C37 C36 C35 0.9(4) . . . . ?
C33 C32 C37 O59 175.37(18) . . . . ?
C33 C32 C37 C36 -5.0(3) . . . . ?
C33 C34 C35 C36 -0.5(5) . . . . ?
C29 O28 C4 C3 175.96(16) . . . . ?
C29 O28 C4 C5 -4.7(3) . . . . ?
C37 C32 C33 O57 -173.51(18) . . . . ?
C37 C32 C33 C34 6.4(3) . . . . ?
C37 C36 C35 C34 1.9(5) . . . . ?
C31 O30 C8 C3 -174.37(16) . . . . ?
C31 O30 C8 C7 6.1(3) . . . . ?
C58 O57 C33 C32 176.20(19) . . . . ?
C58 O57 C33 C34 -3.7(3) . . . . ?
C60 O59 C37 C32 178.8(2) . . . . ?
C60 O59 C37 C36 -0.9(3) . . . . ?
